data_7036270
loop_
_publ_author_name
'Kesavan, Praseetha E.'
'Das, Sudipta'
'Lone, Mohsin Y.'
'Jha, Prakash C.'
'Mori, Shigeki'
'Gupta, Iti'

_publ_section_title
;
 Bridged bis-BODIPYs: their synthesis, structures and properties.
;
_journal_issue 39
_journal_name_full 'Dalton transactions (Cambridge, England : 2003)'
_journal_page_first 17209
_journal_page_last 17221
_journal_paper_doi 10.1039/c5dt01925g
_journal_volume 44
_journal_year 2015
_chemical_formula_moiety 'C24 H16 B2 F4 N4'
_chemical_formula_sum 'C24 H16 B2 F4 N4'
_chemical_formula_weight 458.03
_space_group_crystal_system monoclinic
_space_group_IT_number 14
_space_group_name_Hall '-P 2yn'
_space_group_name_H-M_alt 'P 1 21/n 1'
_symmetry_space_group_name_Hall '-P 2yn'
_symmetry_space_group_name_H-M 'P 1 21/n 1'
_atom_sites_solution_hydrogens geom
_atom_sites_solution_primary direct
_atom_sites_solution_secondary difmap
_audit_update_record
;
2014-06-02 deposited with the CCDC.
2015-08-25 downloaded from the CCDC.
;
_cell_angle_alpha 90
_cell_angle_beta 96.260(7)
_cell_angle_gamma 90
_cell_formula_units_Z 2
_cell_length_a 6.06279(19)
_cell_length_b 11.7071(4)
_cell_length_c 14.5542(5)
_cell_measurement_reflns_used 8890
_cell_measurement_temperature 100(2)
_cell_measurement_theta_max 68.20
_cell_measurement_theta_min 3.06
_cell_volume 1026.86(6)
_computing_cell_refinement 'RAPID AUTO'
_computing_data_collection 'RAPID AUTO (Rigaku, ????)'
_computing_data_reduction 'RAPID AUTO'
_computing_molecular_graphics 'CrystalStructure 4.0'
_computing_publication_material 'CrystalStructure 4.0 (Rigaku, 2010)'
_computing_structure_refinement 'SHELXL-2013 (Sheldrick, 2013)'
_computing_structure_solution 'SIR2004 (Burla, et al., 2005)'
_diffrn_ambient_temperature 100(2)
_diffrn_detector_area_resol_mean 10.000
_diffrn_measured_fraction_theta_full 0.998
_diffrn_measured_fraction_theta_max 0.999
_diffrn_measurement_device_type 'Rigaku R-AXIS RAPID'
_diffrn_measurement_method \w
_diffrn_radiation_type CuK\a
_diffrn_radiation_wavelength 1.54187
_diffrn_reflns_av_R_equivalents 0.0707
_diffrn_reflns_av_unetI/netI 0.0370
_diffrn_reflns_laue_measured_fraction_full 0.998
_diffrn_reflns_laue_measured_fraction_max 0.999
_diffrn_reflns_limit_h_max 7
_diffrn_reflns_limit_h_min -7
_diffrn_reflns_limit_k_max 14
_diffrn_reflns_limit_k_min -14
_diffrn_reflns_limit_l_max 17
_diffrn_reflns_limit_l_min -17
_diffrn_reflns_number 11689
_diffrn_reflns_point_group_measured_fraction_full 0.998
_diffrn_reflns_point_group_measured_fraction_max 0.999
_diffrn_reflns_theta_full 67.687
_diffrn_reflns_theta_max 68.216
_diffrn_reflns_theta_min 4.859
_diffrn_source 'Varimax 50 kV 24 mA Rotating anode'
_exptl_absorpt_coefficient_mu 0.961
_exptl_absorpt_correction_T_max 0.771
_exptl_absorpt_correction_T_min 0.524
_exptl_absorpt_correction_type multi-scan
_exptl_absorpt_process_details 'ABSCOR (Rigaku, 1995)'
_exptl_crystal_colour red
_exptl_crystal_density_diffrn 1.481
_exptl_crystal_density_method 'not measured'
_exptl_crystal_description prism
_exptl_crystal_F_000 468
_exptl_crystal_size_max 0.280
_exptl_crystal_size_mid 0.270
_exptl_crystal_size_min 0.270
_refine_diff_density_max 0.253
_refine_diff_density_min -0.431
_refine_diff_density_rms 0.097
_refine_ls_extinction_method none
_refine_ls_goodness_of_fit_ref 1.084
_refine_ls_hydrogen_treatment constr
_refine_ls_matrix_type full
_refine_ls_number_parameters 154
_refine_ls_number_reflns 1882
_refine_ls_number_restraints 0
_refine_ls_restrained_S_all 1.084
_refine_ls_R_factor_all 0.0480
_refine_ls_R_factor_gt 0.0438
_refine_ls_shift/su_max 0.000
_refine_ls_shift/su_mean 0.000
_refine_ls_structure_factor_coef Fsqd
_refine_ls_weighting_details
;
 w=1/[\s^2^(Fo^2^)+(0.0680P)^2^+0.2281P]
 where P=(Fo^2^+2Fc^2^)/3
;
_refine_ls_weighting_scheme calc
_refine_ls_wR_factor_gt 0.1105
_refine_ls_wR_factor_ref 0.1133
_reflns_Friedel_coverage 0.000
_reflns_number_gt 1719
_reflns_number_total 1882
_reflns_threshold_expression 'I > 2\s(I)'
_cod_data_source_file c5dt01925g2.cif
_cod_data_source_block 20140423
_cod_depositor_comments 'Adding full bibliography for 7036270--7036272.cif.'
_cod_database_code 7036270
_shelx_space_group_comment
;
The symmetry employed for this shelxl refinement is uniquely defined
by the following loop, which should always be used as a source of
symmetry information in preference to the above space-group names.
They are only intended as comments.
;
_shelx_estimated_absorpt_t_min 0.775
_shelx_estimated_absorpt_t_max 0.781
_shelxl_version_number 2013-2

loop_
_space_group_symop_operation_xyz
'x, y, z'
'-x+1/2, y+1/2, -z+1/2'
'-x, -y, -z'
'x-1/2, -y-1/2, z-1/2'

loop_
_atom_site_label
_atom_site_type_symbol
_atom_site_fract_x
_atom_site_fract_y
_atom_site_fract_z
_atom_site_U_iso_or_equiv
_atom_site_adp_type
_atom_site_occupancy
_atom_site_site_symmetry_order
_atom_site_calc_flag
_atom_site_refinement_flags_posn
_atom_site_refinement_flags_adp
F1 F 1.07503(15) 0.19630(7) 0.40276(6) 0.0304(3) Uani 1 1 d . .
F2 F 0.87664(15) 0.34948(8) 0.44056(6) 0.0322(3) Uani 1 1 d . .
N1 N 0.8132(2) 0.27732(11) 0.28378(8) 0.0234(3) Uani 1 1 d . .
N2 N 1.1621(2) 0.37869(10) 0.33899(8) 0.0237(3) Uani 1 1 d . .
C1 C 0.6337(3) 0.20920(13) 0.27748(11) 0.0283(4) Uani 1 1 d . .
H1 H 0.5797 0.1710 0.3281 0.034 Uiso 1 1 calc R U
C2 C 0.5375(3) 0.20245(13) 0.18552(11) 0.0282(4) Uani 1 1 d . .
H2 H 0.4104 0.1592 0.1630 0.034 Uiso 1 1 calc R U
C3 C 0.6629(2) 0.27071(12) 0.13397(10) 0.0232(3) Uani 1 1 d . .
H3 H 0.6389 0.2829 0.0691 0.028 Uiso 1 1 calc R U
C4 C 0.8333(2) 0.31907(12) 0.19551(10) 0.0207(3) Uani 1 1 d . .
C5 C 1.0022(2) 0.39547(12) 0.17959(10) 0.0204(3) Uani 1 1 d . .
C6 C 1.1660(2) 0.42472(12) 0.25093(9) 0.0212(3) Uani 1 1 d . .
C7 C 1.3529(2) 0.49731(13) 0.25269(10) 0.0241(3) Uani 1 1 d . .
H7 H 1.3957 0.5409 0.2025 0.029 Uiso 1 1 calc R U
C8 C 1.4615(3) 0.49297(14) 0.34096(11) 0.0288(4) Uani 1 1 d . .
H8 H 1.5940 0.5323 0.3629 0.035 Uiso 1 1 calc R U
C9 C 1.3393(3) 0.41961(14) 0.39205(11) 0.0294(4) Uani 1 1 d . .
H9 H 1.3767 0.4013 0.4554 0.035 Uiso 1 1 calc R U
C10 C 1.1888(2) 0.44277(12) 0.03864(9) 0.0205(3) Uani 1 1 d . .
H10 H 1.3178 0.4035 0.0648 0.025 Uiso 1 1 calc R U
C11 C 1.0017(2) 0.44768(12) 0.08668(9) 0.0194(3) Uani 1 1 d . .
C12 C 0.8127(2) 0.50521(12) 0.04685(9) 0.0205(3) Uani 1 1 d . .
H12 H 0.6842 0.5086 0.0788 0.025 Uiso 1 1 calc R U
B1 B 0.9795(3) 0.29933(15) 0.37083(11) 0.0246(4) Uani 1 1 d . .

loop_
_atom_site_aniso_label
_atom_site_aniso_U_11
_atom_site_aniso_U_22
_atom_site_aniso_U_33
_atom_site_aniso_U_23
_atom_site_aniso_U_13
_atom_site_aniso_U_12
F1 0.0379(5) 0.0268(5) 0.0243(5) 0.0055(3) -0.0068(4) 0.0019(4)
F2 0.0353(5) 0.0408(6) 0.0206(5) -0.0009(4) 0.0033(4) 0.0023(4)
N1 0.0249(7) 0.0247(6) 0.0200(6) 0.0043(5) -0.0005(5) 0.0000(5)
N2 0.0259(7) 0.0255(7) 0.0185(6) 0.0010(5) -0.0031(5) 0.0010(5)
C1 0.0275(8) 0.0277(8) 0.0292(8) 0.0087(6) 0.0003(6) -0.0023(6)
C2 0.0251(8) 0.0263(8) 0.0312(9) 0.0046(6) -0.0057(6) -0.0041(6)
C3 0.0239(8) 0.0224(7) 0.0221(7) 0.0014(6) -0.0035(6) 0.0018(6)
C4 0.0219(7) 0.0221(7) 0.0175(7) 0.0028(5) -0.0006(5) 0.0034(6)
C5 0.0212(7) 0.0200(7) 0.0197(7) -0.0011(5) 0.0003(5) 0.0038(6)
C6 0.0234(7) 0.0228(7) 0.0171(7) 0.0002(5) 0.0003(5) 0.0035(6)
C7 0.0243(7) 0.0251(8) 0.0222(8) -0.0015(6) -0.0002(6) 0.0008(6)
C8 0.0260(8) 0.0313(8) 0.0275(8) -0.0035(6) -0.0048(6) -0.0034(6)
C9 0.0316(8) 0.0335(9) 0.0208(7) -0.0005(6) -0.0068(6) -0.0005(7)
C10 0.0192(7) 0.0219(7) 0.0196(7) -0.0004(5) -0.0023(5) 0.0024(5)
C11 0.0215(7) 0.0193(7) 0.0169(7) -0.0017(5) -0.0007(5) -0.0013(5)
C12 0.0187(7) 0.0227(7) 0.0198(7) -0.0020(5) 0.0016(5) -0.0007(5)
B1 0.0288(9) 0.0266(9) 0.0174(8) 0.0035(6) -0.0014(7) 0.0021(7)

loop_
_atom_type_symbol
_atom_type_description
_atom_type_scat_dispersion_real
_atom_type_scat_dispersion_imag
_atom_type_scat_source
C C 0.0181 0.0091 'International Tables Vol C Tables 4.2.6.8 and 6.1.1.4'
H H 0.0000 0.0000 'International Tables Vol C Tables 4.2.6.8 and 6.1.1.4'
B B 0.0090 0.0039 'International Tables Vol C Tables 4.2.6.8 and 6.1.1.4'
F F 0.0727 0.0534 'International Tables Vol C Tables 4.2.6.8 and 6.1.1.4'
N N 0.0311 0.0180 'International Tables Vol C Tables 4.2.6.8 and 6.1.1.4'

loop_
_geom_angle_atom_site_label_1
_geom_angle_atom_site_label_2
_geom_angle_atom_site_label_3
_geom_angle
_geom_angle_site_symmetry_1
C1 N1 C4 107.28(12) .
C1 N1 B1 127.09(13) .
C4 N1 B1 125.49(12) .
C9 N2 C6 107.36(12) .
C9 N2 B1 126.42(13) .
C6 N2 B1 126.16(12) .
N1 C1 C2 110.35(14) .
N1 C1 H1 124.8 .
C2 C1 H1 124.8 .
C3 C2 C1 106.84(14) .
C3 C2 H2 126.6 .
C1 C2 H2 126.6 .
C2 C3 C4 107.23(13) .
C2 C3 H3 126.4 .
C4 C3 H3 126.4 .
N1 C4 C5 121.13(13) .
N1 C4 C3 108.26(12) .
C5 C4 C3 130.61(13) .
C4 C5 C6 120.48(13) .
C4 C5 C11 119.06(13) .
C6 C5 C11 120.43(13) .
N2 C6 C5 120.41(13) .
N2 C6 C7 108.05(12) .
C5 C6 C7 131.54(14) .
C8 C7 C6 107.15(13) .
C8 C7 H7 126.4 .
C6 C7 H7 126.4 .
C7 C8 C9 106.92(14) .
C7 C8 H8 126.5 .
C9 C8 H8 126.5 .
N2 C9 C8 110.51(13) .
N2 C9 H9 124.7 .
C8 C9 H9 124.7 .
C12 C10 C11 120.35(13) 3_765
C12 C10 H10 119.8 3_765
C11 C10 H10 119.8 .
C10 C11 C12 119.05(13) .
C10 C11 C5 121.18(12) .
C12 C11 C5 119.76(12) .
C10 C12 C11 120.60(13) 3_765
C10 C12 H12 119.7 3_765
C11 C12 H12 119.7 .
F2 B1 F1 109.11(12) .
F2 B1 N1 111.46(13) .
F1 B1 N1 109.72(13) .
F2 B1 N2 111.03(13) .
F1 B1 N2 109.44(13) .
N1 B1 N2 106.03(12) .

loop_
_geom_bond_atom_site_label_1
_geom_bond_atom_site_label_2
_geom_bond_distance
_geom_bond_site_symmetry_2
F1 B1 1.3956(19) .
F2 B1 1.3789(19) .
N1 C1 1.3442(19) .
N1 C4 1.3922(18) .
N1 B1 1.552(2) .
N2 C9 1.3417(19) .
N2 C6 1.3929(18) .
N2 B1 1.554(2) .
C1 C2 1.403(2) .
C1 H1 0.9500 .
C2 C3 1.380(2) .
C2 H2 0.9500 .
C3 C4 1.410(2) .
C3 H3 0.9500 .
C4 C5 1.398(2) .
C5 C6 1.399(2) .
C5 C11 1.4837(19) .
C6 C7 1.414(2) .
C7 C8 1.379(2) .
C7 H7 0.9500 .
C8 C9 1.400(2) .
C8 H8 0.9500 .
C9 H9 0.9500 .
C10 C12 1.3845(19) 3_765
C10 C11 1.398(2) .
C10 H10 0.9500 .
C11 C12 1.3991(19) .
C12 C10 1.3845(19) 3_765
C12 H12 0.9500 .

loop_
_geom_torsion_atom_site_label_1
_geom_torsion_atom_site_label_2
_geom_torsion_atom_site_label_3
_geom_torsion_atom_site_label_4
_geom_torsion
_geom_torsion_site_symmetry_1
_geom_torsion_site_symmetry_4
C4 N1 C1 C2 1.69(18) . .
B1 N1 C1 C2 -174.09(14) . .
N1 C1 C2 C3 -0.76(19) . .
C1 C2 C3 C4 -0.48(17) . .
C1 N1 C4 C5 178.28(13) . .
B1 N1 C4 C5 -5.9(2) . .
C1 N1 C4 C3 -1.96(16) . .
B1 N1 C4 C3 173.90(13) . .
C2 C3 C4 N1 1.50(16) . .
C2 C3 C4 C5 -178.77(15) . .
N1 C4 C5 C6 5.1(2) . .
C3 C4 C5 C6 -174.56(14) . .
N1 C4 C5 C11 -173.11(12) . .
C3 C4 C5 C11 7.2(2) . .
C9 N2 C6 C5 178.82(13) . .
B1 N2 C6 C5 -3.9(2) . .
C9 N2 C6 C7 -0.80(16) . .
B1 N2 C6 C7 176.50(13) . .
C4 C5 C6 N2 -0.4(2) . .
C11 C5 C6 N2 177.77(12) . .
C4 C5 C6 C7 179.06(14) . .
C11 C5 C6 C7 -2.7(2) . .
N2 C6 C7 C8 0.96(17) . .
C5 C6 C7 C8 -178.60(15) . .
C6 C7 C8 C9 -0.74(18) . .
C6 N2 C9 C8 0.34(18) . .
B1 N2 C9 C8 -176.95(14) . .
C7 C8 C9 N2 0.26(19) . .
C12 C10 C11 C12 0.4(2) 3_765 .
C12 C10 C11 C5 -178.16(12) 3_765 .
C4 C5 C11 C10 -127.45(14) . .
C6 C5 C11 C10 54.31(19) . .
C4 C5 C11 C12 54.00(19) . .
C6 C5 C11 C12 -124.25(15) . .
C10 C11 C12 C10 -0.4(2) . 3_765
C5 C11 C12 C10 178.18(12) . 3_765
C1 N1 B1 F2 -62.3(2) . .
C4 N1 B1 F2 122.69(15) . .
C1 N1 B1 F1 58.7(2) . .
C4 N1 B1 F1 -116.33(15) . .
C1 N1 B1 N2 176.80(14) . .
C4 N1 B1 N2 1.75(19) . .
C9 N2 B1 F2 58.67(19) . .
C6 N2 B1 F2 -118.13(15) . .
C9 N2 B1 F1 -61.8(2) . .
C6 N2 B1 F1 121.37(14) . .
C9 N2 B1 N1 179.89(13) . .
C6 N2 B1 N1 3.10(19) . .
